data_1009012
loop_
_publ_author_name
'Smith, P L'
'Ortega, R'
'Brennan, B'

_publ_section_title
;
Pseudo-C11b phase formation of titanium disilicide during the C49 to
C54 transition
;
_journal_coden_ASTM MRSPDH
_journal_name_full
;
Materials Research Society Symposia Proceedings
;
_journal_page_first 605
_journal_page_last 610
_journal_paper_doi 10.1557/PROC-481-605
_journal_volume 481
_journal_year 1998
_chemical_formula_structural 'Ti Si2'
_chemical_formula_sum 'Si2 Ti'
_chemical_name_systematic 'Titanium silicide (1/2) - pseudo-C11b'
_space_group_IT_number 69
_symmetry_cell_setting orthorhombic
_symmetry_Int_Tables_number 69
_symmetry_space_group_name_Hall '-F 2 2'
_symmetry_space_group_name_H-M 'F m m m'
_cell_angle_alpha 90
_cell_angle_beta 90
_cell_angle_gamma 90
_cell_formula_units_Z 4
_cell_length_a 4.428
_cell_length_b 4.779
_cell_length_c 9.078
_cell_volume 192.1
_cod_database_code 1009012

loop_
_symmetry_equiv_pos_as_xyz
x,y,z
x,-y,-z
-x,y,-z
-x,-y,z
-x,-y,-z
-x,y,z
x,-y,z
x,y,-z
x,1/2+y,1/2+z
1/2+x,y,1/2+z
1/2+x,1/2+y,z
x,1/2-y,1/2-z
1/2+x,-y,1/2-z
1/2+x,1/2-y,-z
-x,1/2+y,1/2-z
1/2-x,y,1/2-z
1/2-x,1/2+y,-z
-x,1/2-y,1/2+z
1/2-x,-y,1/2+z
1/2-x,1/2-y,z
-x,1/2-y,1/2-z
1/2-x,-y,1/2-z
1/2-x,1/2-y,-z
-x,1/2+y,1/2+z
1/2-x,y,1/2+z
1/2-x,1/2+y,z
x,1/2-y,1/2+z
1/2+x,-y,1/2+z
1/2+x,1/2-y,z
x,1/2+y,1/2-z
1/2+x,y,1/2-z
1/2+x,1/2+y,-z

loop_
_atom_site_label
_atom_site_type_symbol
_atom_site_symmetry_multiplicity
_atom_site_Wyckoff_symbol
_atom_site_fract_x
_atom_site_fract_y
_atom_site_fract_z
_atom_site_occupancy
_atom_site_attached_hydrogens
_atom_site_calc_flag
Ti1 Ti0 4 a 0. 0. 0. 1. 0 d
Si1 Si0 8 i 0. 0. 0.322 1. 0 d

loop_
_atom_type_symbol
_atom_type_oxidation_number
Ti0 0.000
Si0 0.000
